data_7043691
loop_
_publ_author_name
'Alberto, Roger'
'Meola, Giuseppe'
'Braband, Henrik'
'Jordi, Sara'
'Fox, Thomas'
'Blacque, Oliver'
'Spingler, Bernhard'

_publ_section_title
;
 Structure and Reactivities of Rhenium and Technetium bis-Arene Sandwich
 Complexes [M(\h6-arene)2]+
;
_journal_name_full 'Dalton Trans.'
_journal_paper_doi 10.1039/C7DT02072D
_journal_year 2017
_chemical_formula_sum 'C18 H14 F6 Li O6 Re S2'
_chemical_formula_weight 697.55
_space_group_crystal_system triclinic
_space_group_IT_number 1
_space_group_name_Hall 'P 1'
_space_group_name_H-M_alt 'P 1'
_symmetry_space_group_name_Hall 'P 1'
_symmetry_space_group_name_H-M 'P 1'
_atom_sites_solution_hydrogens geom
_atom_sites_solution_primary direct
_audit_creation_method SHELXL-2014/7
_audit_update_record
;
2017-06-06 deposited with the CCDC.
2017-07-18 downloaded from the CCDC.
;
_cell_angle_alpha 104.912(2)
_cell_angle_beta 98.624(2)
_cell_angle_gamma 91.639(2)
_cell_formula_units_Z 2
_cell_length_a 9.0801(3)
_cell_length_b 10.7870(3)
_cell_length_c 11.5849(3)
_cell_measurement_reflns_used 15556
_cell_measurement_temperature 183(2)
_cell_measurement_theta_max 34.0310
_cell_measurement_theta_min 2.6760
_cell_volume 1081.41(6)
_computing_cell_refinement 'CrysAlis^Pro^ (Oxford, 2007)'
_computing_data_collection 'CrysAlis^Pro^ (Oxford, 2007)'
_computing_data_reduction 'CrysAlis^Pro^ (Oxford, 2007)'
_computing_molecular_graphics 'ORTEP-3 (Farrugia, 1997)'
_computing_publication_material 'SHELXL-2014/7 (Sheldrick, 2014)'
_computing_structure_refinement 'SHELXL-2014/7 (Sheldrick, 2014)'
_computing_structure_solution 'SHELXL-2014/7 (Sheldrick, 2014)'
_diffrn_ambient_temperature 183(2)
_diffrn_detector_area_resol_mean 10.4498
_diffrn_measured_fraction_theta_full 0.995
_diffrn_measured_fraction_theta_max 0.939
_diffrn_measurement_device_type 'Oxford Xcalibur Ruby CCD'
_diffrn_measurement_method '\o oscillation scan'
_diffrn_radiation_type MoK\a
_diffrn_radiation_wavelength 0.71073
_diffrn_reflns_av_R_equivalents 0.0427
_diffrn_reflns_av_unetI/netI 0.0606
_diffrn_reflns_Laue_measured_fraction_full 0.999
_diffrn_reflns_Laue_measured_fraction_max 0.939
_diffrn_reflns_limit_h_max 14
_diffrn_reflns_limit_h_min -14
_diffrn_reflns_limit_k_max 17
_diffrn_reflns_limit_k_min -17
_diffrn_reflns_limit_l_max 18
_diffrn_reflns_limit_l_min -18
_diffrn_reflns_number 34421
_diffrn_reflns_point_group_measured_fraction_full 0.999
_diffrn_reflns_point_group_measured_fraction_max 0.911
_diffrn_reflns_theta_full 33.07
_diffrn_reflns_theta_max 35.022
_diffrn_reflns_theta_min 2.274
_exptl_absorpt_coefficient_mu 5.897
_exptl_absorpt_correction_T_max 1.00000
_exptl_absorpt_correction_T_min 0.41615
_exptl_absorpt_correction_type multi-scan
_exptl_absorpt_process_details
;
CrysAlisPro 1.171.38.41r (Rigaku Oxford Diffraction, 2015)
Empirical absorption correction using spherical harmonics,
 implemented in SCALE3 ABSPACK scaling algorithm.
;
_exptl_crystal_colour yellow
_exptl_crystal_density_diffrn 2.142
_exptl_crystal_description plate
_exptl_crystal_F_000 668
_exptl_crystal_size_max 0.360
_exptl_crystal_size_mid 0.210
_exptl_crystal_size_min 0.070
_refine_diff_density_max 1.219
_refine_diff_density_min -1.488
_refine_diff_density_rms 0.138
_refine_ls_abs_structure_details
;
 Flack x determined using 6880 quotients [(I+)-(I-)]/[(I+)+(I-)]
 (Parsons, Flack and Wagner, Acta Cryst. B69 (2013) 249-259).
;
_refine_ls_abs_structure_Flack -0.010(4)
_refine_ls_extinction_method none
_refine_ls_goodness_of_fit_ref 1.021
_refine_ls_hydrogen_treatment constr
_refine_ls_matrix_type full
_refine_ls_number_parameters 613
_refine_ls_number_reflns 17403
_refine_ls_number_restraints 3
_refine_ls_restrained_S_all 1.021
_refine_ls_R_factor_all 0.0424
_refine_ls_R_factor_gt 0.0372
_refine_ls_shift/su_max 0.001
_refine_ls_shift/su_mean 0.000
_refine_ls_structure_factor_coef Fsqd
_refine_ls_weighting_details 'w=1/[\s^2^(Fo^2^)+(0.0304P)^2^] where P=(Fo^2^+2Fc^2^)/3'
_refine_ls_weighting_scheme calc
_refine_ls_wR_factor_gt 0.0759
_refine_ls_wR_factor_ref 0.0806
_reflns_Friedel_coverage 0.940
_reflns_Friedel_fraction_full 0.999
_reflns_Friedel_fraction_max 0.883
_reflns_number_gt 15889
_reflns_number_total 17403
_reflns_threshold_expression 'I > 2\s(I)'
_cod_data_source_file c7dt02072d2.cif
_cod_data_source_block GIM180516
_cod_original_cell_volume 1081.41(5)
_cod_database_code 7043691
_shelx_shelxl_version_number 2014/7
_shelx_space_group_comment
;
The symmetry employed for this shelxl refinement is uniquely defined
by the following loop, which should always be used as a source of
symmetry information in preference to the above space-group names.
They are only intended as comments.
;
_shelx_estimated_absorpt_t_min 0.225
_shelx_estimated_absorpt_t_max 0.683

loop_
_space_group_symop_operation_xyz
'x, y, z'

loop_
_atom_site_label
_atom_site_type_symbol
_atom_site_fract_x
_atom_site_fract_y
_atom_site_fract_z
_atom_site_U_iso_or_equiv
_atom_site_adp_type
_atom_site_occupancy
_atom_site_site_symmetry_order
_atom_site_calc_flag
_atom_site_refinement_flags_posn
_atom_site_refinement_flags_adp
Re1 Re 0.07311(2) 0.06112(2) -0.21490(2) 0.02229(7) Uani 1 1 d . .
Re2 Re -0.46488(2) 0.51429(2) -0.24241(2) 0.02207(6) Uani 1 1 d . .
C1 C 0.1633(10) -0.1242(8) -0.3209(8) 0.0262(16) Uani 1 1 d . .
C2 C 0.0324(9) -0.1520(7) -0.2761(8) 0.0327(17) Uani 1 1 d . .
H2A H -0.0516 -0.1975 -0.3312 0.039 Uiso 1 1 calc R U
C3 C 0.0245(11) -0.1141(10) -0.1536(11) 0.043(2) Uani 1 1 d . .
H3A H -0.0621 -0.1379 -0.1251 0.052 Uiso 1 1 calc R U
C4 C 0.1468(14) -0.0392(9) -0.0697(10) 0.039(2) Uani 1 1 d . .
H4A H 0.1422 -0.0150 0.0144 0.047 Uiso 1 1 calc R U
C5 C 0.2709(10) -0.0024(8) -0.1113(8) 0.0351(18) Uani 1 1 d . .
H5A H 0.3483 0.0528 -0.0560 0.042 Uiso 1 1 calc R U
C6 C 0.2852(9) -0.0460(7) -0.2369(7) 0.0260(14) Uani 1 1 d . .
C7 C 0.4129(8) -0.0112(7) -0.2838(8) 0.0364(17) Uani 1 1 d . .
H7A H 0.4939 0.0409 -0.2301 0.044 Uiso 1 1 calc R U
C8 C 0.4200(9) -0.0511(8) -0.4032(9) 0.0390(18) Uani 1 1 d . .
H8A H 0.5061 -0.0270 -0.4320 0.047 Uiso 1 1 calc R U
C9 C 0.3012(10) -0.1284(8) -0.4859(8) 0.0387(18) Uani 1 1 d . .
H9A H 0.3091 -0.1561 -0.5694 0.046 Uiso 1 1 calc R U
C10 C 0.1771(9) -0.1630(7) -0.4477(7) 0.0350(15) Uani 1 1 d . .
H10A H 0.0977 -0.2135 -0.5047 0.042 Uiso 1 1 calc R U
C11 C 0.0026(14) 0.1531(12) -0.3625(11) 0.039(3) Uani 1 1 d . .
H11A H 0.0119 0.1224 -0.4455 0.047 Uiso 1 1 calc R U
C12 C -0.1292(11) 0.1168(9) -0.3196(11) 0.045(3) Uani 1 1 d . .
H12A H -0.2103 0.0667 -0.3751 0.054 Uiso 1 1 calc R U
C13 C -0.1369(11) 0.1562(11) -0.1945(12) 0.045(3) Uani 1 1 d . .
H13A H -0.2207 0.1281 -0.1653 0.054 Uiso 1 1 calc R U
C14 C -0.0227(13) 0.2355(10) -0.1146(9) 0.042(2) Uani 1 1 d . .
H14A H -0.0295 0.2634 -0.0309 0.051 Uiso 1 1 calc R U
C15 C 0.1037(12) 0.2750(8) -0.1571(10) 0.046(2) Uani 1 1 d . .
H15A H 0.1814 0.3299 -0.1020 0.055 Uiso 1 1 calc R U
C16 C 0.1154(10) 0.2333(9) -0.2813(10) 0.036(2) Uani 1 1 d . .
H16A H 0.2009 0.2603 -0.3092 0.044 Uiso 1 1 calc R U
C21 C -0.3172(8) 0.3653(8) -0.3345(8) 0.0247(15) Uani 1 1 d . .
C22 C -0.4356(8) 0.3052(7) -0.2962(8) 0.0281(16) Uani 1 1 d . .
H22A H -0.5027 0.2422 -0.3541 0.034 Uiso 1 1 calc R U
C23 C -0.4551(9) 0.3371(8) -0.1749(9) 0.0317(18) Uani 1 1 d . .
H23A H -0.5311 0.2926 -0.1501 0.038 Uiso 1 1 calc R U
C24 C -0.3602(13) 0.4369(11) -0.0886(11) 0.033(2) Uani 1 1 d . .
H24A H -0.3732 0.4584 -0.0061 0.039 Uiso 1 1 calc R U
C25 C -0.2494(9) 0.5028(8) -0.1238(7) 0.0292(16) Uani 1 1 d . .
H25A H -0.1918 0.5730 -0.0665 0.035 Uiso 1 1 calc R U
C26 C -0.2207(8) 0.4662(7) -0.2462(8) 0.0268(14) Uani 1 1 d . .
C27 C -0.1069(8) 0.5297(7) -0.2876(8) 0.0347(16) Uani 1 1 d . .
H27A H -0.0435 0.5973 -0.2318 0.042 Uiso 1 1 calc R U
C28 C -0.0884(9) 0.4951(9) -0.4043(8) 0.0381(17) Uani 1 1 d . .
H28A H -0.0103 0.5371 -0.4294 0.046 Uiso 1 1 calc R U
C29 C -0.1837(9) 0.3967(9) -0.4908(8) 0.0394(18) Uani 1 1 d . .
H29A H -0.1698 0.3755 -0.5731 0.047 Uiso 1 1 calc R U
C30 C -0.2947(8) 0.3322(7) -0.4579(7) 0.0311(14) Uani 1 1 d . .
H30A H -0.3567 0.2658 -0.5165 0.037 Uiso 1 1 calc R U
C31 C -0.5804(14) 0.5698(11) -0.4022(10) 0.048(3) Uani 1 1 d . .
H31A H -0.5746 0.5320 -0.4850 0.058 Uiso 1 1 calc R U
C32 C -0.6898(10) 0.5231(9) -0.3483(10) 0.046(2) Uani 1 1 d . .
H32A H -0.7612 0.4564 -0.3959 0.055 Uiso 1 1 calc R U
C33 C -0.6958(10) 0.5722(10) -0.2270(11) 0.044(2) Uani 1 1 d . .
H33A H -0.7697 0.5379 -0.1916 0.053 Uiso 1 1 calc R U
C34 C -0.5915(13) 0.6744(10) -0.1541(10) 0.044(3) Uani 1 1 d . .
H34A H -0.5934 0.7064 -0.0700 0.053 Uiso 1 1 calc R U
C35 C -0.4862(10) 0.7266(8) -0.2092(11) 0.047(3) Uani 1 1 d . .
H35A H -0.4200 0.7979 -0.1632 0.057 Uiso 1 1 calc R U
C36 C -0.4785(12) 0.6730(11) -0.3338(12) 0.045(3) Uani 1 1 d . .
H36A H -0.4054 0.7065 -0.3706 0.054 Uiso 1 1 calc R U
C41 C -0.3199(14) 0.1825(12) 0.1451(11) 0.070(4) Uani 1 1 d . .
C42 C -0.2765(14) -0.3504(10) 0.2930(11) 0.060(3) Uani 1 1 d . .
C43 C 0.1918(14) -0.4275(8) 0.1646(9) 0.055(3) Uani 1 1 d . .
C44 C 0.2206(13) 0.2638(9) 0.2881(9) 0.046(2) Uani 1 1 d . .
Li1 Li -0.0408(14) -0.0719(13) 0.2520(13) 0.030(3) Uani 1 1 d . .
Li2 Li 0.4509(14) -0.0871(12) 0.2232(12) 0.029(2) Uani 1 1 d . .
O1 O -0.1667(8) -0.0154(10) 0.1322(9) 0.086(3) Uani 1 1 d . .
O2 O -0.4365(7) -0.0457(6) 0.1046(6) 0.0437(14) Uani 1 1 d . .
O3 O -0.3151(8) 0.0070(7) -0.0472(5) 0.0481(15) Uani 1 1 d . .
O4 O -0.1527(7) -0.1211(7) 0.3653(6) 0.0434(15) Uani 1 1 d . .
O5 O -0.4223(7) -0.1476(8) 0.3410(6) 0.0484(17) Uani 1 1 d . .
O6 O -0.2699(7) -0.2014(7) 0.5073(5) 0.0473(15) Uani 1 1 d . .
O7 O 0.0592(9) -0.2196(7) 0.1862(8) 0.064(2) Uani 1 1 d . .
O8 O 0.0963(8) -0.3403(7) -0.0139(6) 0.0514(16) Uani 1 1 d . .
O9 O 0.3034(6) -0.2221(6) 0.1305(6) 0.0453(15) Uani 1 1 d . .
O10 O 0.1007(7) 0.0685(6) 0.3364(7) 0.0511(16) Uani 1 1 d . .
O11 O 0.3568(9) 0.0619(7) 0.2996(8) 0.059(2) Uani 1 1 d . .
O12 O 0.2956(8) 0.1995(6) 0.4835(5) 0.0510(16) Uani 1 1 d . .
F1 F -0.2038(9) 0.2525(7) 0.1318(8) 0.096(3) Uani 1 1 d . .
F2 F -0.3222(14) 0.2042(11) 0.2613(7) 0.150(5) Uani 1 1 d . .
F3 F -0.4450(11) 0.2240(8) 0.0928(11) 0.114(3) Uani 1 1 d . .
F4 F -0.1494(10) -0.4001(7) 0.3263(9) 0.093(3) Uani 1 1 d . .
F5 F -0.2862(12) -0.3515(9) 0.1793(7) 0.109(3) Uani 1 1 d . .
F6 F -0.3867(11) -0.4254(7) 0.3062(10) 0.109(3) Uani 1 1 d . .
F7 F 0.2902(10) -0.4963(7) 0.1078(8) 0.090(3) Uani 1 1 d . .
F8 F 0.0673(10) -0.5024(6) 0.1452(7) 0.082(2) Uani 1 1 d . .
F9 F 0.2471(11) -0.3974(7) 0.2815(6) 0.098(3) Uani 1 1 d . .
F10 F 0.1753(12) 0.2213(8) 0.1713(6) 0.097(3) Uani 1 1 d . .
F11 F 0.3473(8) 0.3351(6) 0.3055(7) 0.068(2) Uani 1 1 d . .
F12 F 0.1230(8) 0.3410(6) 0.3354(7) 0.075(2) Uani 1 1 d . .
S1 S -0.30775(19) 0.0140(2) 0.07741(17) 0.0324(4) Uani 1 1 d . .
S2 S -0.28122(18) -0.18815(18) 0.38625(16) 0.0279(3) Uani 1 1 d . .
S3 S 0.15791(19) -0.28686(16) 0.10973(17) 0.0280(3) Uani 1 1 d . .
S4 S 0.24654(19) 0.13318(16) 0.35939(17) 0.0279(3) Uani 1 1 d . .

loop_
_atom_site_aniso_label
_atom_site_aniso_U_11
_atom_site_aniso_U_22
_atom_site_aniso_U_33
_atom_site_aniso_U_23
_atom_site_aniso_U_13
_atom_site_aniso_U_12
Re1 0.02242(14) 0.02196(14) 0.02546(15) 0.00984(11) 0.00634(11) 0.00517(10)
Re2 0.02228(14) 0.01819(13) 0.02533(15) 0.00476(10) 0.00409(11) 0.00244(10)
C1 0.027(3) 0.020(3) 0.032(4) 0.010(3) 0.000(3) 0.006(3)
C2 0.028(4) 0.020(3) 0.052(5) 0.013(3) 0.004(3) -0.002(3)
C3 0.048(6) 0.038(4) 0.059(6) 0.032(4) 0.022(5) 0.015(4)
C4 0.062(7) 0.031(5) 0.032(5) 0.016(4) 0.014(4) 0.015(4)
C5 0.037(4) 0.035(4) 0.031(4) 0.013(3) -0.011(3) 0.006(3)
C6 0.026(3) 0.023(3) 0.029(4) 0.007(3) 0.003(3) 0.007(3)
C7 0.020(3) 0.031(3) 0.059(5) 0.014(3) 0.006(3) 0.007(3)
C8 0.032(4) 0.036(4) 0.055(5) 0.018(4) 0.017(4) 0.011(3)
C9 0.051(5) 0.030(3) 0.039(4) 0.011(3) 0.016(4) 0.016(3)
C10 0.040(4) 0.029(3) 0.032(4) 0.003(3) 0.000(3) 0.007(3)
C11 0.050(6) 0.047(6) 0.029(5) 0.021(4) 0.013(4) 0.020(5)
C12 0.035(5) 0.038(5) 0.058(6) 0.014(5) -0.012(4) 0.013(4)
C13 0.029(5) 0.055(6) 0.072(8) 0.039(6) 0.025(5) 0.024(4)
C14 0.064(7) 0.038(5) 0.034(5) 0.012(4) 0.026(5) 0.031(5)
C15 0.056(6) 0.021(3) 0.054(6) 0.002(3) -0.001(5) -0.001(4)
C16 0.040(5) 0.032(4) 0.052(5) 0.025(4) 0.029(5) 0.015(4)
C21 0.020(3) 0.024(3) 0.030(4) 0.009(3) -0.001(3) 0.004(2)
C22 0.028(4) 0.019(3) 0.034(4) 0.005(3) -0.002(3) 0.003(3)
C23 0.030(4) 0.025(3) 0.043(5) 0.015(3) 0.006(3) 0.002(3)
C24 0.035(5) 0.038(4) 0.024(4) 0.008(3) 0.001(3) 0.008(3)
C25 0.028(3) 0.032(4) 0.024(3) 0.004(3) -0.004(3) 0.004(3)
C26 0.022(3) 0.028(3) 0.029(4) 0.010(3) -0.002(3) 0.001(3)
C27 0.019(3) 0.037(4) 0.049(5) 0.017(3) 0.000(3) 0.002(3)
C28 0.027(3) 0.048(5) 0.044(5) 0.020(4) 0.007(3) 0.005(3)
C29 0.037(4) 0.056(5) 0.028(4) 0.014(3) 0.008(3) 0.010(4)
C30 0.031(3) 0.032(3) 0.027(3) 0.001(3) 0.003(3) 0.008(3)
C31 0.066(8) 0.052(6) 0.032(5) 0.019(5) 0.005(5) 0.030(5)
C32 0.025(4) 0.040(5) 0.064(7) 0.009(5) -0.008(4) 0.004(3)
C33 0.020(3) 0.054(6) 0.070(7) 0.034(6) 0.011(4) 0.011(4)
C34 0.054(7) 0.040(5) 0.037(5) 0.000(4) 0.019(5) 0.026(5)
C35 0.037(5) 0.015(3) 0.086(8) 0.012(4) 0.001(5) 0.003(3)
C36 0.045(6) 0.044(5) 0.068(8) 0.040(6) 0.032(6) 0.021(5)
C41 0.065(7) 0.077(8) 0.057(7) -0.005(6) 0.018(6) -0.037(6)
C42 0.071(8) 0.045(5) 0.058(7) 0.003(5) 0.016(6) -0.014(5)
C43 0.091(8) 0.028(4) 0.039(5) 0.007(3) -0.002(5) -0.012(4)
C44 0.070(7) 0.037(4) 0.033(5) 0.011(4) 0.009(4) 0.007(4)
Li1 0.021(5) 0.033(6) 0.040(7) 0.013(5) 0.014(5) -0.003(5)
Li2 0.026(6) 0.031(6) 0.031(6) 0.012(5) 0.002(5) 0.003(4)
O1 0.034(4) 0.137(9) 0.110(8) 0.083(7) -0.005(4) 0.000(4)
O2 0.039(3) 0.055(4) 0.040(3) 0.016(3) 0.013(3) -0.012(3)
O3 0.057(4) 0.059(4) 0.030(3) 0.014(3) 0.013(3) -0.010(3)
O4 0.034(3) 0.059(4) 0.042(4) 0.017(3) 0.017(3) -0.003(3)
O5 0.033(3) 0.079(5) 0.044(4) 0.033(4) 0.006(3) 0.016(3)
O6 0.040(3) 0.079(5) 0.030(3) 0.026(3) 0.007(2) 0.004(3)
O7 0.056(4) 0.042(4) 0.102(7) 0.011(4) 0.048(4) 0.011(3)
O8 0.055(4) 0.061(4) 0.035(3) 0.015(3) -0.007(3) -0.012(3)
O9 0.030(3) 0.043(3) 0.059(4) 0.009(3) 0.006(3) -0.012(2)
O10 0.034(3) 0.042(3) 0.070(5) 0.009(3) 0.000(3) -0.011(3)
O11 0.061(4) 0.034(3) 0.095(6) 0.020(4) 0.046(4) 0.015(3)
O12 0.061(4) 0.057(4) 0.031(3) 0.011(3) -0.002(3) -0.003(3)
F1 0.096(6) 0.067(4) 0.113(7) -0.007(4) 0.042(5) -0.047(4)
F2 0.215(12) 0.148(9) 0.053(5) -0.046(5) 0.064(6) -0.100(8)
F3 0.090(6) 0.056(5) 0.191(11) 0.009(5) 0.044(7) 0.015(4)
F4 0.106(7) 0.064(5) 0.120(7) 0.027(5) 0.039(6) 0.044(5)
F5 0.158(10) 0.093(7) 0.051(5) -0.023(4) 0.012(5) 0.005(6)
F6 0.103(6) 0.056(4) 0.159(9) 0.021(5) 0.014(6) -0.035(4)
F7 0.105(6) 0.050(4) 0.099(6) 0.006(4) -0.015(5) 0.031(4)
F8 0.126(7) 0.039(3) 0.080(5) 0.016(3) 0.024(5) -0.029(4)
F9 0.183(9) 0.056(4) 0.044(4) 0.022(3) -0.027(5) -0.012(5)
F10 0.173(10) 0.081(5) 0.036(4) 0.025(4) -0.008(5) 0.016(5)
F11 0.086(5) 0.041(3) 0.089(6) 0.030(4) 0.031(4) -0.011(3)
F12 0.079(5) 0.056(4) 0.100(6) 0.033(4) 0.023(4) 0.032(4)
S1 0.0239(7) 0.0494(10) 0.0272(8) 0.0180(8) 0.0022(6) -0.0062(7)
S2 0.0221(7) 0.0410(9) 0.0235(8) 0.0129(7) 0.0055(6) 0.0016(6)
S3 0.0250(7) 0.0286(8) 0.0311(9) 0.0087(6) 0.0057(6) -0.0035(6)
S4 0.0253(7) 0.0268(7) 0.0315(9) 0.0088(6) 0.0029(6) -0.0007(6)

loop_
_atom_type_symbol
_atom_type_description
_atom_type_scat_dispersion_real
_atom_type_scat_dispersion_imag
_atom_type_scat_source
C C 0.0033 0.0016 'International Tables Vol C Tables 4.2.6.8 and 6.1.1.4'
H H 0.0000 0.0000 'International Tables Vol C Tables 4.2.6.8 and 6.1.1.4'
Li Li -0.0003 0.0001 'International Tables Vol C Tables 4.2.6.8 and 6.1.1.4'
O O 0.0106 0.0060 'International Tables Vol C Tables 4.2.6.8 and 6.1.1.4'
F F 0.0171 0.0103 'International Tables Vol C Tables 4.2.6.8 and 6.1.1.4'
S S 0.1246 0.1234 'International Tables Vol C Tables 4.2.6.8 and 6.1.1.4'
Re Re -1.0185 7.2310 'International Tables Vol C Tables 4.2.6.8 and 6.1.1.4'

loop_
_geom_angle_atom_site_label_1
_geom_angle_atom_site_label_2
_geom_angle_atom_site_label_3
_geom_angle
_geom_angle_site_symmetry_1
_geom_angle_site_symmetry_3
C13 Re1 C11 68.0(4) . .
C13 Re1 C14 36.5(4) . .
C11 Re1 C14 79.3(4) . .
C13 Re1 C2 111.5(4) . .
C11 Re1 C2 112.1(4) . .
C14 Re1 C2 141.4(4) . .
C13 Re1 C15 66.3(4) . .
C11 Re1 C15 66.3(4) . .
C14 Re1 C15 37.0(4) . .
C2 Re1 C15 177.5(3) . .
C13 Re1 C16 79.0(3) . .
C11 Re1 C16 36.4(4) . .
C14 Re1 C16 66.9(3) . .
C2 Re1 C16 142.5(4) . .
C15 Re1 C16 37.0(4) . .
C13 Re1 C12 37.2(4) . .
C11 Re1 C12 37.9(4) . .
C14 Re1 C12 66.1(4) . .
C2 Re1 C12 99.6(3) . .
C15 Re1 C12 78.0(4) . .
C16 Re1 C12 66.4(4) . .
C13 Re1 C5 142.9(4) . .
C11 Re1 C5 143.6(4) . .
C14 Re1 C5 115.1(4) . .
C2 Re1 C5 78.2(3) . .
C15 Re1 C5 104.1(3) . .
C16 Re1 C5 115.8(3) . .
C12 Re1 C5 177.7(4) . .
C13 Re1 C3 100.2(4) . .
C11 Re1 C3 141.7(5) . .
C14 Re1 C3 113.5(4) . .
C2 Re1 C3 36.2(4) . .
C15 Re1 C3 144.2(4) . .
C16 Re1 C3 178.1(5) . .
C12 Re1 C3 111.9(4) . .
C5 Re1 C3 65.9(3) . .
C13 Re1 C4 113.6(4) . .
C11 Re1 C4 177.8(5) . .
C14 Re1 C4 102.9(4) . .
C2 Re1 C4 66.0(4) . .
C15 Re1 C4 115.6(4) . .
C16 Re1 C4 144.8(4) . .
C12 Re1 C4 142.7(4) . .
C5 Re1 C4 35.7(4) . .
C3 Re1 C4 37.1(4) . .
C13 Re1 C6 177.5(4) . .
C11 Re1 C6 113.2(4) . .
C14 Re1 C6 145.4(4) . .
C2 Re1 C6 66.1(3) . .
C15 Re1 C6 116.2(3) . .
C16 Re1 C6 103.2(3) . .
C12 Re1 C6 142.7(4) . .
C5 Re1 C6 37.0(3) . .
C3 Re1 C6 77.5(3) . .
C4 Re1 C6 65.2(3) . .
C13 Re1 C1 141.3(4) . .
C11 Re1 C1 100.6(4) . .
C14 Re1 C1 177.7(4) . .
C2 Re1 C1 36.5(3) . .
C15 Re1 C1 145.0(4) . .
C16 Re1 C1 114.4(3) . .
C12 Re1 C1 112.4(4) . .
C5 Re1 C1 66.3(3) . .
C3 Re1 C1 65.2(4) . .
C4 Re1 C1 77.2(3) . .
C6 Re1 C1 36.7(3) . .
C22 Re2 C34 148.9(4) . .
C22 Re2 C31 108.4(4) . .
C34 Re2 C31 79.1(4) . .
C22 Re2 C33 116.7(3) . .
C34 Re2 C33 37.6(4) . .
C31 Re2 C33 65.9(4) . .
C22 Re2 C36 136.2(4) . .
C34 Re2 C36 67.0(4) . .
C31 Re2 C36 37.0(4) . .
C33 Re2 C36 78.3(3) . .
C22 Re2 C32 101.2(3) . .
C34 Re2 C32 66.4(4) . .
C31 Re2 C32 36.6(4) . .
C33 Re2 C32 36.0(4) . .
C36 Re2 C32 66.0(4) . .
C22 Re2 C25 78.7(3) . .
C34 Re2 C25 111.3(4) . .
C31 Re2 C25 148.1(4) . .
C33 Re2 C25 139.9(4) . .
C36 Re2 C25 117.5(4) . .
C32 Re2 C25 175.2(4) . .
C22 Re2 C35 173.1(4) . .
C34 Re2 C35 36.8(4) . .
C31 Re2 C35 66.6(4) . .
C33 Re2 C35 66.3(4) . .
C36 Re2 C35 37.1(4) . .
C32 Re2 C35 77.7(3) . .
C25 Re2 C35 103.0(3) . .
C22 Re2 C23 36.5(3) . .
C34 Re2 C23 118.8(4) . .
C31 Re2 C23 136.9(4) . .
C33 Re2 C23 103.3(3) . .
C36 Re2 C23 172.5(5) . .
C32 Re2 C23 111.0(3) . .
C25 Re2 C23 66.0(3) . .
C35 Re2 C23 150.2(4) . .
C22 Re2 C24 66.2(4) . .
C34 Re2 C24 103.9(4) . .
C31 Re2 C24 173.9(5) . .
C33 Re2 C24 113.2(4) . .
C36 Re2 C24 149.1(5) . .
C32 Re2 C24 139.7(4) . .
C25 Re2 C24 35.8(4) . .
C35 Re2 C24 119.0(4) . .
C23 Re2 C24 37.0(4) . .
C22 Re2 C21 36.9(3) . .
C34 Re2 C21 174.1(4) . .
C31 Re2 C21 99.8(4) . .
C33 Re2 C21 147.1(4) . .
C36 Re2 C21 108.7(3) . .
C32 Re2 C21 116.1(3) . .
C25 Re2 C21 66.7(3) . .
C35 Re2 C21 137.5(3) . .
C23 Re2 C21 65.9(3) . .
C24 Re2 C21 77.7(4) . .
C22 Re2 C26 66.4(3) . .
C34 Re2 C26 138.5(4) . .
C31 Re2 C26 116.1(4) . .
C33 Re2 C26 175.9(4) . .
C36 Re2 C26 101.2(3) . .
C32 Re2 C26 147.4(4) . .
C25 Re2 C26 36.9(3) . .
C35 Re2 C26 110.9(3) . .
C23 Re2 C26 77.7(3) . .
C24 Re2 C26 65.2(4) . .
C21 Re2 C26 37.0(3) . .
C2 C1 C6 118.4(8) . .
C2 C1 C10 123.4(8) . .
C6 C1 C10 118.1(8) . .
C2 C1 Re1 68.8(5) . .
C6 C1 Re1 71.1(5) . .
C10 C1 Re1 128.6(5) . .
C3 C2 C1 121.4(8) . .
C3 C2 Re1 72.4(5) . .
C1 C2 Re1 74.7(4) . .
C3 C2 H2A 119.3 . .
C1 C2 H2A 119.3 . .
Re1 C2 H2A 125.4 . .
C2 C3 C4 120.1(9) . .
C2 C3 Re1 71.5(5) . .
C4 C3 Re1 72.1(5) . .
C2 C3 H3A 120.0 . .
C4 C3 H3A 120.0 . .
Re1 C3 H3A 128.8 . .
C5 C4 C3 119.9(10) . .
C5 C4 Re1 71.2(5) . .
C3 C4 Re1 70.8(6) . .
C5 C4 H4A 120.0 . .
C3 C4 H4A 120.0 . .
Re1 C4 H4A 130.6 . .
C4 C5 C6 121.0(8) . .
C4 C5 Re1 73.1(6) . .
C6 C5 Re1 73.6(4) . .
C4 C5 H5A 119.5 . .
C6 C5 H5A 119.5 . .
Re1 C5 H5A 125.7 . .
C7 C6 C5 122.9(8) . .
C7 C6 C1 118.2(8) . .
C5 C6 C1 118.8(8) . .
C7 C6 Re1 128.1(5) . .
C5 C6 Re1 69.4(4) . .
C1 C6 Re1 72.3(5) . .
C8 C7 C6 121.1(8) . .
C8 C7 H7A 119.5 . .
C6 C7 H7A 119.5 . .
C7 C8 C9 121.1(8) . .
C7 C8 H8A 119.5 . .
C9 C8 H8A 119.5 . .
C10 C9 C8 120.8(8) . .
C10 C9 H9A 119.6 . .
C8 C9 H9A 119.6 . .
C9 C10 C1 120.8(8) . .
C9 C10 H10A 119.6 . .
C1 C10 H10A 119.6 . .
C16 C11 C12 119.3(11) . .
C16 C11 Re1 72.4(6) . .
C12 C11 Re1 71.7(6) . .
C16 C11 H11A 120.4 . .
C12 C11 H11A 120.4 . .
Re1 C11 H11A 127.5 . .
C13 C12 C11 119.6(10) . .
C13 C12 Re1 70.5(5) . .
C11 C12 Re1 70.4(6) . .
C13 C12 H12A 120.2 . .
C11 C12 H12A 120.2 . .
Re1 C12 H12A 131.8 . .
C14 C13 C12 120.2(9) . .
C14 C13 Re1 72.2(5) . .
C12 C13 Re1 72.4(5) . .
C14 C13 H13A 119.9 . .
C12 C13 H13A 119.9 . .
Re1 C13 H13A 127.6 . .
C13 C14 C15 120.2(9) . .
C13 C14 Re1 71.3(6) . .
C15 C14 Re1 71.9(5) . .
C13 C14 H14A 119.9 . .
C15 C14 H14A 119.9 . .
Re1 C14 H14A 129.3 . .
C14 C15 C16 120.4(9) . .
C14 C15 Re1 71.1(5) . .
C16 C15 Re1 71.6(5) . .
C14 C15 H15A 119.8 . .
C16 C15 H15A 119.8 . .
Re1 C15 H15A 130.0 . .
C11 C16 C15 120.2(9) . .
C11 C16 Re1 71.2(6) . .
C15 C16 Re1 71.4(5) . .
C11 C16 H16A 119.9 . .
C15 C16 H16A 119.9 . .
Re1 C16 H16A 130.1 . .
C22 C21 C30 121.8(7) . .
C22 C21 C26 118.7(8) . .
C30 C21 C26 119.5(7) . .
C22 C21 Re2 69.1(4) . .
C30 C21 Re2 128.5(5) . .
C26 C21 Re2 72.2(5) . .
C23 C22 C21 121.2(7) . .
C23 C22 Re2 72.8(5) . .
C21 C22 Re2 74.0(5) . .
C23 C22 H22A 119.4 . .
C21 C22 H22A 119.4 . .
Re2 C22 H22A 125.6 . .
C22 C23 C24 119.7(8) . .
C22 C23 Re2 70.7(5) . .
C24 C23 Re2 71.9(6) . .
C22 C23 H23A 120.2 . .
C24 C23 H23A 120.2 . .
Re2 C23 H23A 129.7 . .
C25 C24 C23 120.7(10) . .
C25 C24 Re2 71.6(6) . .
C23 C24 Re2 71.1(6) . .
C25 C24 H24A 119.7 . .
C23 C24 H24A 119.7 . .
Re2 C24 H24A 130.2 . .
C24 C25 C26 120.7(8) . .
C24 C25 Re2 72.5(6) . .
C26 C25 Re2 73.6(4) . .
C24 C25 H25A 119.7 . .
C26 C25 H25A 119.7 . .
Re2 C25 H25A 126.1 . .
C27 C26 C25 123.2(7) . .
C27 C26 C21 117.8(8) . .
C25 C26 C21 118.8(7) . .
C27 C26 Re2 128.4(5) . .
C25 C26 Re2 69.5(5) . .
C21 C26 Re2 70.9(4) . .
C28 C27 C26 121.0(8) . .
C28 C27 H27A 119.5 . .
C26 C27 H27A 119.5 . .
C27 C28 C29 121.0(8) . .
C27 C28 H28A 119.5 . .
C29 C28 H28A 119.5 . .
C30 C29 C28 121.3(8) . .
C30 C29 H29A 119.4 . .
C28 C29 H29A 119.4 . .
C29 C30 C21 119.4(7) . .
C29 C30 H30A 120.3 . .
C21 C30 H30A 120.3 . .
C32 C31 C36 120.0(10) . .
C32 C31 Re2 72.5(6) . .
C36 C31 Re2 72.1(6) . .
C32 C31 H31A 120.0 . .
C36 C31 H31A 120.0 . .
Re2 C31 H31A 127.4 . .
C33 C32 C31 121.0(9) . .
C33 C32 Re2 71.5(5) . .
C31 C32 Re2 70.9(6) . .
C33 C32 H32A 119.5 . .
C31 C32 H32A 119.5 . .
Re2 C32 H32A 130.9 . .
C32 C33 C34 120.5(9) . .
C32 C33 Re2 72.5(5) . .
C34 C33 Re2 70.9(5) . .
C32 C33 H33A 119.7 . .
C34 C33 H33A 119.7 . .
Re2 C33 H33A 129.3 . .
C35 C34 C33 118.8(10) . .
C35 C34 Re2 72.6(5) . .
C33 C34 Re2 71.5(6) . .
C35 C34 H34A 120.6 . .
C33 C34 H34A 120.6 . .
Re2 C34 H34A 127.2 . .
C34 C35 C36 120.2(9) . .
C34 C35 Re2 70.6(5) . .
C36 C35 Re2 71.0(5) . .
C34 C35 H35A 119.9 . .
C36 C35 H35A 119.9 . .
Re2 C35 H35A 131.2 . .
C31 C36 C35 119.4(9) . .
C31 C36 Re2 70.9(6) . .
C35 C36 Re2 71.9(5) . .
C31 C36 H36A 120.3 . .
C35 C36 H36A 120.3 . .
Re2 C36 H36A 129.2 . .
F2 C41 F1 107.5(10) . .
F2 C41 F3 108.8(12) . .
F1 C41 F3 107.8(12) . .
F2 C41 S1 110.7(11) . .
F1 C41 S1 111.5(9) . .
F3 C41 S1 110.3(8) . .
F5 C42 F6 109.5(11) . .
F5 C42 F4 108.5(11) . .
F6 C42 F4 107.1(10) . .
F5 C42 S2 110.7(8) . .
F6 C42 S2 110.6(9) . .
F4 C42 S2 110.4(8) . .
F7 C43 F9 106.6(10) . .
F7 C43 F8 107.5(8) . .
F9 C43 F8 108.7(9) . .
F7 C43 S3 110.5(7) . .
F9 C43 S3 112.3(6) . .
F8 C43 S3 111.0(8) . .
F10 C44 F12 108.7(9) . .
F10 C44 F11 108.0(10) . .
F12 C44 F11 106.5(8) . .
F10 C44 S4 111.7(7) . .
F12 C44 S4 111.1(7) . .
F11 C44 S4 110.6(7) . .
O1 Li1 O7 113.0(8) . .
O1 Li1 O10 106.9(7) . .
O7 Li1 O10 110.3(7) . .
O1 Li1 O4 111.7(7) . .
O7 Li1 O4 105.3(7) . .
O10 Li1 O4 109.6(8) . .
O5 Li2 O11 110.6(7) 1_655 .
O5 Li2 O9 109.8(7) 1_655 .
O11 Li2 O9 110.7(7) . .
O5 Li2 O2 111.0(7) 1_655 1_655
O11 Li2 O2 109.5(6) . 1_655
O9 Li2 O2 105.1(7) . 1_655
S1 O1 Li1 153.0(7) . .
S1 O2 Li2 150.1(6) . 1_455
S2 O4 Li1 149.0(7) . .
S2 O5 Li2 151.4(6) . 1_455
S3 O7 Li1 152.7(6) . .
S3 O9 Li2 151.0(6) . .
S4 O10 Li1 151.6(6) . .
S4 O11 Li2 157.2(6) . .
O3 S1 O1 113.3(5) . .
O3 S1 O2 113.7(4) . .
O1 S1 O2 116.2(4) . .
O3 S1 C41 103.2(5) . .
O1 S1 C41 104.9(6) . .
O2 S1 C41 103.7(5) . .
O5 S2 O6 114.0(4) . .
O5 S2 O4 114.9(4) . .
O6 S2 O4 113.8(4) . .
O5 S2 C42 104.2(5) . .
O6 S2 C42 104.6(5) . .
O4 S2 C42 103.6(5) . .
O8 S3 O9 114.9(4) . .
O8 S3 O7 116.5(5) . .
O9 S3 O7 113.5(5) . .
O8 S3 C43 102.9(4) . .
O9 S3 C43 103.6(5) . .
O7 S3 C43 103.1(5) . .
O12 S4 O11 115.1(5) . .
O12 S4 O10 113.8(4) . .
O11 S4 O10 115.6(5) . .
O12 S4 C44 102.5(4) . .
O11 S4 C44 103.5(4) . .
O10 S4 C44 104.0(5) . .

loop_
_geom_bond_atom_site_label_1
_geom_bond_atom_site_label_2
_geom_bond_distance
_geom_bond_site_symmetry_2
Re1 C13 2.206(8) .
Re1 C11 2.214(11) .
Re1 C14 2.218(9) .
Re1 C2 2.226(7) .
Re1 C15 2.227(9) .
Re1 C16 2.230(8) .
Re1 C12 2.231(9) .
Re1 C5 2.232(7) .
Re1 C3 2.238(9) .
Re1 C4 2.255(10) .
Re1 C6 2.288(7) .
Re1 C1 2.304(9) .
Re2 C22 2.215(7) .
Re2 C34 2.215(10) .
Re2 C31 2.216(10) .
Re2 C33 2.224(8) .
Re2 C36 2.231(9) .
Re2 C32 2.237(8) .
Re2 C25 2.242(8) .
Re2 C35 2.242(8) .
Re2 C23 2.243(8) .
Re2 C24 2.253(11) .
Re2 C21 2.278(8) .
Re2 C26 2.295(8) .
C1 C2 1.420(12) .
C1 C6 1.445(11) .
C1 C10 1.445(12) .
C2 C3 1.386(15) .
C2 H2A 0.9500 .
C3 C4 1.431(16) .
C3 H3A 0.9500 .
C4 C5 1.377(15) .
C4 H4A 0.9500 .
C5 C6 1.437(12) .
C5 H5A 0.9500 .
C6 C7 1.431(11) .
C7 C8 1.350(12) .
C7 H7A 0.9500 .
C8 C9 1.416(13) .
C8 H8A 0.9500 .
C9 C10 1.348(12) .
C9 H9A 0.9500 .
C10 H10A 0.9500 .
C11 C16 1.388(17) .
C11 C12 1.443(16) .
C11 H11A 0.9500 .
C12 C13 1.414(17) .
C12 H12A 0.9500 .
C13 C14 1.386(17) .
C13 H13A 0.9500 .
C14 C15 1.411(14) .
C14 H14A 0.9500 .
C15 C16 1.414(15) .
C15 H15A 0.9500 .
C16 H16A 0.9500 .
C21 C22 1.423(10) .
C21 C30 1.429(11) .
C21 C26 1.449(10) .
C22 C23 1.397(13) .
C22 H22A 0.9500 .
C23 C24 1.427(15) .
C23 H23A 0.9500 .
C24 C25 1.383(14) .
C24 H24A 0.9500 .
C25 C26 1.436(12) .
C25 H25A 0.9500 .
C26 C27 1.430(10) .
C27 C28 1.345(12) .
C27 H27A 0.9500 .
C28 C29 1.421(13) .
C28 H28A 0.9500 .
C29 C30 1.363(11) .
C29 H29A 0.9500 .
C30 H30A 0.9500 .
C31 C32 1.397(16) .
C31 C36 1.412(17) .
C31 H31A 0.9500 .
C32 C33 1.378(16) .
C32 H32A 0.9500 .
C33 C34 1.430(16) .
C33 H33A 0.9500 .
C34 C35 1.406(15) .
C34 H34A 0.9500 .
C35 C36 1.423(17) .
C35 H35A 0.9500 .
C36 H36A 0.9500 .
C41 F2 1.309(14) .
C41 F1 1.330(12) .
C41 F3 1.349(16) .
C41 S1 1.799(13) .
C42 F5 1.304(14) .
C42 F6 1.320(13) .
C42 F4 1.333(15) .
C42 S2 1.810(11) .
C43 F7 1.321(14) .
C43 F9 1.324(11) .
C43 F8 1.327(13) .
C43 S3 1.806(9) .
C44 F10 1.309(12) .
C44 F12 1.317(12) .
C44 F11 1.325(12) .
C44 S4 1.811(9) .
Li1 O1 1.898(15) .
Li1 O7 1.899(14) .
Li1 O10 1.911(15) .
Li1 O4 1.940(13) .
Li2 O5 1.909(13) 1_655
Li2 O11 1.916(14) .
Li2 O9 1.928(14) .
Li2 O2 1.961(13) 1_655
O1 S1 1.423(7) .
O2 S1 1.432(6) .
O2 Li2 1.961(13) 1_455
O3 S1 1.418(6) .
O4 S2 1.439(6) .
O5 S2 1.434(6) .
O5 Li2 1.909(13) 1_455
O6 S2 1.435(6) .
O7 S3 1.435(7) .
O8 S3 1.419(7) .
O9 S3 1.434(6) .
O10 S4 1.434(6) .
O11 S4 1.432(7) .
O12 S4 1.428(6) .

loop_
_geom_torsion_atom_site_label_1
_geom_torsion_atom_site_label_2
_geom_torsion_atom_site_label_3
_geom_torsion_atom_site_label_4
_geom_torsion
_geom_torsion_site_symmetry_1
C6 C1 C2 C3 -4.9(11) .
C10 C1 C2 C3 179.3(8) .
Re1 C1 C2 C3 -57.7(7) .
C6 C1 C2 Re1 52.7(6) .
C10 C1 C2 Re1 -123.0(7) .
C1 C2 C3 C4 3.5(12) .
Re1 C2 C3 C4 -55.3(8) .
C1 C2 C3 Re1 58.8(7) .
C2 C3 C4 C5 1.4(14) .
Re1 C3 C4 C5 -53.5(8) .
C2 C3 C4 Re1 55.0(7) .
C3 C4 C5 C6 -4.8(13) .
Re1 C4 C5 C6 -58.1(7) .
C3 C4 C5 Re1 53.3(8) .
C4 C5 C6 C7 -179.4(8) .
Re1 C5 C6 C7 122.8(7) .
C4 C5 C6 C1 3.2(11) .
Re1 C5 C6 C1 -54.6(6) .
C4 C5 C6 Re1 57.9(7) .
C2 C1 C6 C7 -175.9(7) .
C10 C1 C6 C7 0.1(10) .
Re1 C1 C6 C7 -124.3(6) .
C2 C1 C6 C5 1.6(10) .
C10 C1 C6 C5 177.6(7) .
Re1 C1 C6 C5 53.3(6) .
C2 C1 C6 Re1 -51.7(6) .
C10 C1 C6 Re1 124.3(7) .
C5 C6 C7 C8 -178.0(7) .
C1 C6 C7 C8 -0.6(10) .
Re1 C6 C7 C8 -89.5(9) .
C6 C7 C8 C9 0.3(11) .
C7 C8 C9 C10 0.7(12) .
C8 C9 C10 C1 -1.2(11) .
C2 C1 C10 C9 176.6(7) .
C6 C1 C10 C9 0.8(11) .
Re1 C1 C10 C9 88.3(9) .
C16 C11 C12 C13 -4.3(14) .
Re1 C11 C12 C13 52.4(8) .
C16 C11 C12 Re1 -56.6(9) .
C11 C12 C13 C14 3.9(14) .
Re1 C12 C13 C14 56.2(8) .
C11 C12 C13 Re1 -52.3(8) .
C12 C13 C14 C15 -1.5(14) .
Re1 C13 C14 C15 54.8(8) .
C12 C13 C14 Re1 -56.3(8) .
C13 C14 C15 C16 -0.5(14) .
Re1 C14 C15 C16 54.0(8) .
C13 C14 C15 Re1 -54.5(8) .
C12 C11 C16 C15 2.3(15) .
Re1 C11 C16 C15 -54.0(8) .
C12 C11 C16 Re1 56.3(8) .
C14 C15 C16 C11 0.0(14) .
Re1 C15 C16 C11 53.8(8) .
C14 C15 C16 Re1 -53.8(8) .
C30 C21 C22 C23 179.1(7) .
C26 C21 C22 C23 -3.3(11) .
Re2 C21 C22 C23 -57.7(7) .
C30 C21 C22 Re2 -123.2(7) .
C26 C21 C22 Re2 54.4(7) .
C21 C22 C23 C24 3.7(13) .
Re2 C22 C23 C24 -54.6(8) .
C21 C22 C23 Re2 58.3(7) .
C22 C23 C24 C25 0.2(15) .
Re2 C23 C24 C25 -53.8(9) .
C22 C23 C24 Re2 54.0(8) .
C23 C24 C25 C26 -4.4(15) .
Re2 C24 C25 C26 -57.9(7) .
C23 C24 C25 Re2 53.5(9) .
C24 C25 C26 C27 -179.4(8) .
Re2 C25 C26 C27 123.2(7) .
C24 C25 C26 C21 4.6(12) .
Re2 C25 C26 C21 -52.8(7) .
C24 C25 C26 Re2 57.4(8) .
C22 C21 C26 C27 -177.0(6) .
C30 C21 C26 C27 0.6(11) .
Re2 C21 C26 C27 -124.1(7) .
C22 C21 C26 C25 -0.8(11) .
C30 C21 C26 C25 176.9(7) .
Re2 C21 C26 C25 52.2(7) .
C22 C21 C26 Re2 -53.0(6) .
C30 C21 C26 Re2 124.7(7) .
C25 C26 C27 C28 -177.3(8) .
C21 C26 C27 C28 -1.2(11) .
Re2 C26 C27 C28 -88.1(9) .
C26 C27 C28 C29 1.7(12) .
C27 C28 C29 C30 -1.5(13) .
C28 C29 C30 C21 0.9(12) .
C22 C21 C30 C29 177.1(7) .
C26 C21 C30 C29 -0.5(11) .
Re2 C21 C30 C29 89.5(8) .
C36 C31 C32 C33 -3.2(14) .
Re2 C31 C32 C33 53.2(8) .
C36 C31 C32 Re2 -56.3(9) .
C31 C32 C33 C34 1.3(14) .
Re2 C32 C33 C34 54.2(8) .
C31 C32 C33 Re2 -52.9(8) .
C32 C33 C34 C35 2.1(14) .
Re2 C33 C34 C35 57.1(8) .
C32 C33 C34 Re2 -55.0(8) .
C33 C34 C35 C36 -3.7(14) .
Re2 C34 C35 C36 52.9(8) .
C33 C34 C35 Re2 -56.6(8) .
C32 C31 C36 C35 1.5(15) .
Re2 C31 C36 C35 -55.1(8) .
C32 C31 C36 Re2 56.6(8) .
C34 C35 C36 C31 1.9(14) .
Re2 C35 C36 C31 54.6(8) .
C34 C35 C36 Re2 -52.7(8) .
O7 Li1 O1 S1 120.0(18) .
O10 Li1 O1 S1 -118.4(18) .
O4 Li1 O1 S1 1(2) .
O1 Li1 O7 S3 59.5(19) .
O10 Li1 O7 S3 -60.1(19) .
O4 Li1 O7 S3 -178.3(14) .
Li1 O1 S1 O3 -155.8(18) .
Li1 O1 S1 O2 -21(2) .
Li1 O1 S1 C41 92(2) .
Li2 O2 S1 O3 -175.5(11) 1_455
Li2 O2 S1 O1 50.4(13) 1_455
Li2 O2 S1 C41 -64.2(13) 1_455
F2 C41 S1 O3 176.8(9) .
F1 C41 S1 O3 -63.5(10) .
F3 C41 S1 O3 56.3(9) .
F2 C41 S1 O1 -64.3(10) .
F1 C41 S1 O1 55.4(11) .
F3 C41 S1 O1 175.2(8) .
F2 C41 S1 O2 58.0(10) .
F1 C41 S1 O2 177.7(9) .
F3 C41 S1 O2 -62.5(9) .
Li2 O5 S2 O6 169.6(13) 1_455
Li2 O5 S2 O4 35.7(16) 1_455
Li2 O5 S2 C42 -77.0(15) 1_455
Li1 O4 S2 O5 -58.6(13) .
Li1 O4 S2 O6 167.5(11) .
Li1 O4 S2 C42 54.5(13) .
F5 C42 S2 O5 60.0(10) .
F6 C42 S2 O5 -61.6(10) .
F4 C42 S2 O5 -179.8(8) .
F5 C42 S2 O6 180.0(9) .
F6 C42 S2 O6 58.4(10) .
F4 C42 S2 O6 -59.9(9) .
F5 C42 S2 O4 -60.6(10) .
F6 C42 S2 O4 177.9(9) .
F4 C42 S2 O4 59.6(9) .
Li2 O9 S3 O8 146.3(11) .
Li2 O9 S3 O7 8.8(13) .
Li2 O9 S3 C43 -102.3(12) .
Li1 O7 S3 O8 -82.4(17) .
Li1 O7 S3 O9 54.4(18) .
Li1 O7 S3 C43 165.7(16) .
F7 C43 S3 O8 62.6(8) .
F9 C43 S3 O8 -178.4(9) .
F8 C43 S3 O8 -56.5(8) .
F7 C43 S3 O9 -57.3(8) .
F9 C43 S3 O9 61.6(10) .
F8 C43 S3 O9 -176.4(7) .
F7 C43 S3 O7 -175.8(7) .
F9 C43 S3 O7 -56.9(10) .
F8 C43 S3 O7 65.1(8) .
Li2 O11 S4 O12 110.5(18) .
Li2 O11 S4 O10 -25(2) .
Li2 O11 S4 C44 -138.4(18) .
Li1 O10 S4 O12 -144.5(13) .
Li1 O10 S4 O11 -7.9(15) .
Li1 O10 S4 C44 104.8(13) .
F10 C44 S4 O12 179.7(8) .
F12 C44 S4 O12 -58.7(9) .
F11 C44 S4 O12 59.4(8) .
F10 C44 S4 O11 59.7(10) .
F12 C44 S4 O11 -178.7(8) .
F11 C44 S4 O11 -60.7(8) .
F10 C44 S4 O10 -61.5(9) .
F12 C44 S4 O10 60.1(9) .
F11 C44 S4 O10 178.1(7) .
